data_4036173
loop_
_publ_author_name
'Kim, So-Yoen'
'Lee, Ah-Rang'
'Jin, Guo Fan'
'Cho, Yang-Jin'
'Son, Ho-Jin'
'Han, Won-Sik'
'Kang, Sang Ook'

_publ_section_title
;
 Electronic Alteration on Oligothiophenes by o-Carborane: Electron
 Acceptor Character of o-Carborane in Oligothiophene Frameworks with
 Dicyano-Vinyl End-On Group.
;
_journal_issue 9
_journal_name_full 'The Journal of organic chemistry'
_journal_page_first 4573
_journal_page_last 4580
_journal_paper_doi 10.1021/acs.joc.5b00336
_journal_volume 80
_journal_year 2015
_chemical_formula_sum 'C10 H14 B10 N2 S'
_chemical_formula_weight 302.39
_space_group_crystal_system monoclinic
_space_group_IT_number 14
_space_group_name_Hall '-P 2ybc'
_space_group_name_H-M_alt 'P 1 21/c 1'
_atom_sites_solution_hydrogens geom
_atom_sites_solution_primary direct
_atom_sites_solution_secondary difmap
_audit_creation_method SHELXL-2014/5
_cell_angle_alpha 90
_cell_angle_beta 104.643(6)
_cell_angle_gamma 90
_cell_formula_units_Z 4
_cell_length_a 18.348(6)
_cell_length_b 7.522(2)
_cell_length_c 12.006(4)
_cell_measurement_reflns_used 3282
_cell_measurement_temperature 293(2)
_cell_measurement_theta_max 27.65
_cell_measurement_theta_min 2.29
_cell_volume 1603.2(9)
_computing_cell_refinement 'SMART (Bruker, 1999)'
_computing_data_collection 'SMART (Bruker, 1999)'
_computing_data_reduction 'SAINT-Plus (Bruker, 1999)'
_computing_molecular_graphics 'Ortep-3 for Windows (Farrugia, 1997)'
_computing_publication_material 'SHELXL-97 (Sheldrick, 1997)'
_computing_structure_refinement 'SHELXL-97 (Sheldrick, 1997)'
_computing_structure_solution 'SHELXS-97 (Sheldrick, 1997)'
_diffrn_ambient_temperature 293(2)
_diffrn_measured_fraction_theta_full 1.000
_diffrn_measured_fraction_theta_max 0.992
_diffrn_measurement_device_type 'Bruker SMART 1000 CCD diffractometer'
_diffrn_measurement_method \w-scans
_diffrn_radiation_type MoK\a
_diffrn_radiation_wavelength 0.71073
_diffrn_reflns_av_R_equivalents 0.0871
_diffrn_reflns_av_unetI/netI 0.0725
_diffrn_reflns_Laue_measured_fraction_full 1.000
_diffrn_reflns_Laue_measured_fraction_max 0.992
_diffrn_reflns_limit_h_max 24
_diffrn_reflns_limit_h_min -24
_diffrn_reflns_limit_k_max 9
_diffrn_reflns_limit_k_min -10
_diffrn_reflns_limit_l_max 16
_diffrn_reflns_limit_l_min -16
_diffrn_reflns_number 20624
_diffrn_reflns_point_group_measured_fraction_full 1.000
_diffrn_reflns_point_group_measured_fraction_max 0.992
_diffrn_reflns_theta_full 25.242
_diffrn_reflns_theta_max 28.398
_diffrn_reflns_theta_min 1.147
_diffrn_source 'fine-focus sealed tube'
_exptl_absorpt_coefficient_mu 0.190
_exptl_absorpt_correction_T_max 0.983
_exptl_absorpt_correction_T_min 0.0015
_exptl_absorpt_correction_type multi-scan
_exptl_absorpt_process_details 'SADABS (Sheldrick, 1996)'
_exptl_crystal_colour colorless
_exptl_crystal_density_diffrn 1.253
_exptl_crystal_density_method 'not measured'
_exptl_crystal_description block
_exptl_crystal_F_000 616
_exptl_crystal_size_max 0.230
_exptl_crystal_size_mid 0.150
_exptl_crystal_size_min 0.090
_refine_diff_density_max 0.726
_refine_diff_density_min -0.411
_refine_diff_density_rms 0.105
_refine_ls_extinction_method none
_refine_ls_goodness_of_fit_ref 1.066
_refine_ls_hydrogen_treatment constr
_refine_ls_matrix_type full
_refine_ls_number_parameters 208
_refine_ls_number_reflns 3984
_refine_ls_number_restraints 0
_refine_ls_restrained_S_all 1.066
_refine_ls_R_factor_all 0.1278
_refine_ls_R_factor_gt 0.0758
_refine_ls_shift/su_max 0.000
_refine_ls_shift/su_mean 0.000
_refine_ls_structure_factor_coef Fsqd
_refine_ls_weighting_details 'w=1/[\s^2^(Fo^2^)+(0.1354P)^2^+0.6250P] where P=(Fo^2^+2Fc^2^)/3'
_refine_ls_weighting_scheme calc
_refine_ls_wR_factor_gt 0.2002
_refine_ls_wR_factor_ref 0.2479
_reflns_Friedel_coverage 0.000
_reflns_number_gt 2389
_reflns_number_total 3984
_reflns_threshold_expression 'I > 2\s(I)'
_cod_data_source_file jo5b00336_si_002.cif
_cod_data_source_block 1a
_cod_original_cell_volume 1603.0(9)
_cod_original_sg_symbol_H-M 'P 21/c'
_cod_database_code 4036173
_shelx_space_group_comment
;
The symmetry employed for this shelxl refinement is uniquely defined
by the following loop, which should always be used as a source of
symmetry information in preference to the above space-group names.
They are only intended as comments.
;
_shelx_estimated_absorpt_t_min 0.958
_shelx_estimated_absorpt_t_max 0.983
_shelxl_version_number 2014/5

loop_
_space_group_symop_operation_xyz
'x, y, z'
'-x, y+1/2, -z+1/2'
'-x, -y, -z'
'x, -y-1/2, z-1/2'

loop_
_atom_site_label
_atom_site_type_symbol
_atom_site_fract_x
_atom_site_fract_y
_atom_site_fract_z
_atom_site_U_iso_or_equiv
_atom_site_adp_type
_atom_site_occupancy
_atom_site_site_symmetry_order
_atom_site_calc_flag
_atom_site_refinement_flags_posn
_atom_site_refinement_flags_adp
S1 S 0.19363(5) 0.63274(10) 0.09231(7) 0.0411(3) Uani 1 1 d . .
N1 N -0.0286(2) 0.0971(5) -0.1294(3) 0.0669(10) Uani 1 1 d . .
N2 N 0.0984(2) 0.3306(5) 0.1991(3) 0.0603(9) Uani 1 1 d . .
B1 B 0.2592(2) 1.0411(5) 0.2518(3) 0.0444(9) Uani 1 1 d . .
H1 H 0.2012 1.0425 0.2616 0.053 Uiso 1 1 calc R U
B2 B 0.3140(2) 0.8495(5) 0.2813(3) 0.0466(9) Uani 1 1 d . .
H2 H 0.2929 0.7251 0.3098 0.056 Uiso 1 1 calc R U
B3 B 0.3733(2) 0.8524(5) 0.1887(3) 0.0437(9) Uani 1 1 d . .
H3 H 0.3914 0.7277 0.1561 0.052 Uiso 1 1 calc R U
B4 B 0.3543(2) 1.0378(5) 0.1026(4) 0.0435(9) Uani 1 1 d . .
H4 H 0.3596 1.0361 0.0134 0.052 Uiso 1 1 calc R U
B5 B 0.3772(3) 1.2268(6) 0.1901(4) 0.0532(11) Uani 1 1 d . .
H5 H 0.3981 1.3503 0.1602 0.064 Uiso 1 1 calc R U
B6 B 0.3169(3) 1.2288(6) 0.2840(4) 0.0566(11) Uani 1 1 d . .
H6 H 0.2981 1.3539 0.3153 0.068 Uiso 1 1 calc R U
B7 B 0.3357(3) 1.0350(7) 0.3714(4) 0.0619(13) Uani 1 1 d . .
H7 H 0.3291 1.0333 0.4599 0.074 Uiso 1 1 calc R U
B8 B 0.4084(3) 0.9155(7) 0.3313(4) 0.0583(12) Uani 1 1 d . .
H8 H 0.4497 0.8355 0.3935 0.070 Uiso 1 1 calc R U
B9 B 0.4336(3) 1.0327(7) 0.2191(4) 0.0590(12) Uani 1 1 d . .
H9 H 0.4912 1.0295 0.2079 0.071 Uiso 1 1 calc R U
B10 B 0.4100(3) 1.1501(7) 0.3339(4) 0.0644(14) Uani 1 1 d . .
H10 H 0.4523 1.2240 0.3985 0.077 Uiso 1 1 calc R U
C1 C 0.28440(18) 0.9326(4) 0.1450(3) 0.0344(7) Uani 1 1 d . .
C2 C 0.2827(2) 1.1591(5) 0.1401(4) 0.0551(10) Uani 1 1 d . .
H2A H 0.2413 1.2373 0.0767 0.066 Uiso 1 1 calc R U
C3 C 0.22645(18) 0.8334(4) 0.0589(3) 0.0364(7) Uani 1 1 d . .
C4 C 0.1920(2) 0.8840(5) -0.0520(3) 0.0461(8) Uani 1 1 d . .
H4A H 0.2022 0.9901 -0.0850 0.055 Uiso 1 1 calc R U
C5 C 0.1402(2) 0.7585(5) -0.1094(3) 0.0466(8) Uani 1 1 d . .
H5A H 0.1126 0.7720 -0.1854 0.056 Uiso 1 1 calc R U
C6 C 0.13365(19) 0.6138(4) -0.0439(3) 0.0387(7) Uani 1 1 d . .
C7 C 0.08504(19) 0.4651(4) -0.0837(3) 0.0394(7) Uani 1 1 d . .
H7A H 0.0659 0.4581 -0.1630 0.047 Uiso 1 1 calc R U
C8 C 0.06310(19) 0.3345(4) -0.0229(3) 0.0390(7) Uani 1 1 d . .
C9 C 0.0125(2) 0.1995(5) -0.0809(3) 0.0452(8) Uani 1 1 d . .
C10 C 0.0838(2) 0.3288(4) 0.1014(3) 0.0427(8) Uani 1 1 d . .

loop_
_atom_site_aniso_label
_atom_site_aniso_U_11
_atom_site_aniso_U_22
_atom_site_aniso_U_33
_atom_site_aniso_U_23
_atom_site_aniso_U_13
_atom_site_aniso_U_12
S1 0.0565(5) 0.0323(4) 0.0300(4) 0.0025(3) 0.0026(3) -0.0039(4)
N1 0.092(3) 0.058(2) 0.0416(19) 0.0004(15) -0.0008(18) -0.0241(18)
N2 0.086(2) 0.060(2) 0.0328(17) 0.0021(14) 0.0110(16) -0.0125(17)
B1 0.059(2) 0.042(2) 0.035(2) -0.0037(16) 0.0154(17) 0.0023(18)
B2 0.066(3) 0.041(2) 0.0309(19) 0.0040(16) 0.0085(17) -0.0039(18)
B3 0.045(2) 0.045(2) 0.040(2) 0.0033(17) 0.0065(16) 0.0071(17)
B4 0.046(2) 0.046(2) 0.039(2) 0.0032(17) 0.0109(16) -0.0038(17)
B5 0.062(3) 0.040(2) 0.049(2) 0.0028(18) -0.001(2) -0.0139(19)
B6 0.078(3) 0.040(2) 0.046(2) -0.0129(19) 0.007(2) -0.002(2)
B7 0.097(4) 0.058(3) 0.026(2) -0.0056(19) 0.008(2) -0.006(2)
B8 0.058(3) 0.060(3) 0.045(2) 0.012(2) -0.009(2) 0.001(2)
B9 0.046(2) 0.068(3) 0.058(3) 0.006(2) 0.003(2) -0.001(2)
B10 0.079(3) 0.056(3) 0.045(3) -0.001(2) -0.009(2) -0.016(2)
C1 0.0460(18) 0.0301(15) 0.0264(15) 0.0031(12) 0.0080(12) 0.0009(13)
C2 0.069(3) 0.041(2) 0.051(2) -0.0013(17) 0.0079(18) 0.0007(17)
C3 0.0486(18) 0.0335(16) 0.0270(15) 0.0001(12) 0.0093(13) 0.0018(13)
C4 0.064(2) 0.0442(19) 0.0281(16) 0.0045(14) 0.0088(15) -0.0108(16)
C5 0.067(2) 0.047(2) 0.0239(16) -0.0009(14) 0.0070(15) -0.0091(17)
C6 0.0520(19) 0.0347(16) 0.0279(15) -0.0054(12) 0.0073(13) -0.0005(13)
C7 0.0527(19) 0.0365(17) 0.0273(15) -0.0035(13) 0.0072(13) 0.0007(14)
C8 0.0476(18) 0.0373(17) 0.0304(16) -0.0036(13) 0.0068(13) 0.0019(13)
C9 0.061(2) 0.0397(18) 0.0318(17) 0.0054(14) 0.0057(15) -0.0042(16)
C10 0.0482(19) 0.0393(18) 0.0382(19) 0.0020(14) 0.0065(15) -0.0028(14)

loop_
_atom_type_symbol
_atom_type_description
_atom_type_scat_dispersion_real
_atom_type_scat_dispersion_imag
_atom_type_scat_source
C C 0.0033 0.0016 'International Tables Vol C Tables 4.2.6.8 and 6.1.1.4'
H H 0.0000 0.0000 'International Tables Vol C Tables 4.2.6.8 and 6.1.1.4'
B B 0.0013 0.0007 'International Tables Vol C Tables 4.2.6.8 and 6.1.1.4'
N N 0.0061 0.0033 'International Tables Vol C Tables 4.2.6.8 and 6.1.1.4'
S S 0.1246 0.1234 'International Tables Vol C Tables 4.2.6.8 and 6.1.1.4'

loop_
_geom_angle_atom_site_label_1
_geom_angle_atom_site_label_2
_geom_angle_atom_site_label_3
_geom_angle
C3 S1 C6 91.61(15)
C1 B1 B7 107.3(3)
C1 B1 B2 59.8(2)
B7 B1 B2 60.4(3)
C1 B1 B6 107.0(3)
B7 B1 B6 61.4(3)
B2 B1 B6 109.7(3)
C1 B1 C2 59.5(2)
B7 B1 C2 110.0(3)
B2 B1 C2 109.5(3)
B6 B1 C2 60.5(2)
C1 B1 H1 123.1
B7 B1 H1 120.9
B2 B1 H1 120.7
B6 B1 H1 121.1
C2 B1 H1 120.7
C1 B2 B1 58.3(2)
C1 B2 B3 58.8(2)
B1 B2 B3 106.4(3)
C1 B2 B7 105.6(3)
B1 B2 B7 59.7(2)
B3 B2 B7 107.6(3)
C1 B2 B8 105.7(3)
B1 B2 B8 107.7(3)
B3 B2 B8 59.5(3)
B7 B2 B8 60.8(3)
C1 B2 H2 124.0
B1 B2 H2 122.5
B3 B2 H2 122.4
B7 B2 H2 121.9
B8 B2 H2 121.9
C1 B3 B4 59.4(2)
C1 B3 B9 107.5(3)
B4 B3 B9 60.8(2)
C1 B3 B8 107.2(3)
B4 B3 B8 109.9(3)
B9 B3 B8 61.3(3)
C1 B3 B2 59.6(2)
B4 B3 B2 109.2(3)
B9 B3 B2 110.2(3)
B8 B3 B2 60.6(3)
C1 B3 H3 123.2
B4 B3 H3 120.8
B9 B3 H3 120.6
B8 B3 H3 121.0
B2 B3 H3 120.7
C1 B4 B3 59.6(2)
C1 B4 B9 106.9(3)
B3 B4 B9 59.9(2)
C1 B4 C2 59.4(2)
B3 B4 C2 108.7(3)
B9 B4 C2 109.5(3)
C1 B4 B5 106.5(3)
B3 B4 B5 108.4(3)
B9 B4 B5 60.9(3)
C2 B4 B5 60.3(2)
C1 B4 H4 123.2
B3 B4 H4 121.5
B9 B4 H4 121.3
C2 B4 H4 120.9
B5 B4 H4 121.7
B4 B5 C2 59.7(2)
B4 B5 B6 107.2(3)
C2 B5 B6 59.9(3)
B4 B5 B9 59.3(3)
C2 B5 B9 107.7(3)
B6 B5 B9 108.1(3)
B4 B5 B10 106.9(3)
C2 B5 B10 107.5(3)
B6 B5 B10 59.7(3)
B9 B5 B10 60.2(3)
B4 B5 H5 122.6
C2 B5 H5 121.9
B6 B5 H5 121.9
B9 B5 H5 121.6
B10 B5 H5 122.1
B1 B6 C2 59.9(2)
B1 B6 B10 106.5(3)
C2 B6 B10 107.9(3)
B1 B6 B5 107.1(3)
C2 B6 B5 59.8(2)
B10 B6 B5 60.3(3)
B1 B6 B7 59.0(3)
C2 B6 B7 107.6(3)
B10 B6 B7 59.8(3)
B5 B6 B7 108.0(3)
B1 B6 H6 122.8
C2 B6 H6 121.7
B10 B6 H6 122.0
B5 B6 H6 121.7
B7 B6 H6 122.0
B1 B7 B2 59.9(2)
B1 B7 B10 106.9(3)
B2 B7 B10 107.7(4)
B1 B7 B8 107.2(3)
B2 B7 B8 59.8(3)
B10 B7 B8 59.9(3)
B1 B7 B6 59.6(3)
B2 B7 B6 108.0(3)
B10 B7 B6 59.7(3)
B8 B7 B6 107.6(4)
B1 B7 H7 122.4
B2 B7 H7 121.7
B10 B7 H7 122.2
B8 B7 H7 122.1
B6 B7 H7 121.8
B3 B8 B2 59.9(2)
B3 B8 B10 106.9(3)
B2 B8 B10 107.4(3)
B3 B8 B9 59.2(3)
B2 B8 B9 107.9(3)
B10 B8 B9 60.5(3)
B3 B8 B7 106.9(3)
B2 B8 B7 59.4(3)
B10 B8 B7 59.9(3)
B9 B8 B7 108.3(3)
B3 B8 H8 122.7
B2 B8 H8 122.0
B10 B8 H8 122.0
B9 B8 H8 121.5
B7 B8 H8 122.0
B3 B9 B4 59.3(2)
B3 B9 B8 59.5(3)
B4 B9 B8 107.2(3)
B3 B9 B5 107.1(3)
B4 B9 B5 59.8(2)
B8 B9 B5 108.0(4)
B3 B9 B10 106.5(3)
B4 B9 B10 107.0(3)
B8 B9 B10 59.7(3)
B5 B9 B10 59.9(3)
B3 B9 H9 122.7
B4 B9 H9 122.3
B8 B9 H9 121.9
B5 B9 H9 121.7
B10 B9 H9 122.4
B8 B10 B7 60.3(3)
B8 B10 B6 108.6(3)
B7 B10 B6 60.5(3)
B8 B10 B5 107.9(3)
B7 B10 B5 108.3(3)
B6 B10 B5 59.9(3)
B8 B10 B9 59.8(3)
B7 B10 B9 108.0(3)
B6 B10 B9 107.9(3)
B5 B10 B9 59.8(3)
B8 B10 H10 121.6
B7 B10 H10 121.4
B6 B10 H10 121.4
B5 B10 H10 121.8
B9 B10 H10 122.0
C3 C1 B1 119.3(3)
C3 C1 B4 119.4(3)
B1 C1 B4 112.2(3)
C3 C1 B3 120.1(3)
B1 C1 B3 111.4(3)
B4 C1 B3 61.0(2)
C3 C1 B2 118.8(3)
B1 C1 B2 61.9(2)
B4 C1 B2 112.2(3)
B3 C1 B2 61.6(2)
C3 C1 C2 118.4(3)
B1 C1 C2 62.3(2)
B4 C1 C2 62.0(2)
B3 C1 C2 112.0(3)
B2 C1 C2 113.4(3)
C1 C2 B4 58.6(2)
C1 C2 B1 58.2(2)
B4 C2 B1 106.2(3)
C1 C2 B5 105.7(3)
B4 C2 B5 60.0(2)
B1 C2 B5 107.3(3)
C1 C2 B6 105.3(3)
B4 C2 B6 107.7(3)
B1 C2 B6 59.7(2)
B5 C2 B6 60.3(3)
C1 C2 H2A 124.2
B4 C2 H2A 122.2
B1 C2 H2A 122.7
B5 C2 H2A 122.0
B6 C2 H2A 122.1
C4 C3 C1 127.5(3)
C4 C3 S1 111.6(2)
C1 C3 S1 120.9(2)
C3 C4 C5 112.4(3)
C3 C4 H4A 123.8
C5 C4 H4A 123.8
C6 C5 C4 113.9(3)
C6 C5 H5A 123.1
C4 C5 H5A 123.1
C5 C6 C7 124.6(3)
C5 C6 S1 110.5(2)
C7 C6 S1 124.9(2)
C8 C7 C6 129.4(3)
C8 C7 H7A 115.3
C6 C7 H7A 115.3
C7 C8 C9 120.0(3)
C7 C8 C10 123.1(3)
C9 C8 C10 116.8(3)
N1 C9 C8 177.7(4)
N2 C10 C8 177.2(4)

loop_
_geom_bond_atom_site_label_1
_geom_bond_atom_site_label_2
_geom_bond_distance
S1 C3 1.710(3)
S1 C6 1.731(3)
N1 C9 1.131(5)
N2 C10 1.136(4)
B1 C1 1.681(5)
B1 B7 1.737(6)
B1 B2 1.741(6)
B1 B6 1.748(6)
B1 C2 1.751(6)
B1 H1 1.1000
B2 C1 1.707(5)
B2 B3 1.742(6)
B2 B7 1.749(6)
B2 B8 1.755(6)
B2 H2 1.1000
B3 C1 1.694(5)
B3 B4 1.718(6)
B3 B9 1.729(6)
B3 B8 1.735(6)
B3 H3 1.1000
B4 C1 1.691(5)
B4 B9 1.746(6)
B4 C2 1.748(6)
B4 B5 1.754(6)
B4 H4 1.1000
B5 C2 1.759(6)
B5 B6 1.768(7)
B5 B9 1.772(7)
B5 B10 1.775(6)
B5 H5 1.1000
B6 C2 1.762(6)
B6 B10 1.764(7)
B6 B7 1.778(7)
B6 H6 1.1000
B7 B10 1.765(8)
B7 B8 1.772(8)
B7 H7 1.1000
B8 B10 1.765(7)
B8 B9 1.766(7)
B8 H8 1.1000
B9 B10 1.780(8)
B9 H9 1.1000
B10 H10 1.1000
C1 C3 1.483(4)
C1 C2 1.705(5)
C2 H2A 1.1000
C3 C4 1.375(4)
C4 C5 1.392(5)
C4 H4A 0.9300
C5 C6 1.366(5)
C5 H5A 0.9300
C6 C7 1.435(4)
C7 C8 1.345(5)
C7 H7A 0.9300
C8 C9 1.432(5)
C8 C10 1.444(5)
